data_4507802
loop_
_publ_author_name
'Hollis, Courtney A.'
'Batten, Stuart R.'
'Sumby, Christopher J.'

_publ_section_title
;
 Two-Dimensional and Three-Dimensional Coordination Polymers of
 Hexakis(4-cyanophenyl)[3]radialene: The Role of Stoichiometry and
 Kinetics
;
_journal_issue 6
_journal_name_full 'Crystal Growth &amp; Design'
_journal_page_first 2350
_journal_paper_doi 10.1021/cg400036x
_journal_volume 13
_journal_year 2013
_chemical_formula_sum 'C116 H108 B2 Cu2 F8 N32 O40'
_chemical_formula_weight 2891.04
_chemical_name_systematic
; 
 ? 
;
_space_group_IT_number 61
_symmetry_cell_setting orthorhombic
_symmetry_space_group_name_Hall '-P 2ac 2ab'
_symmetry_space_group_name_H-M 'P b c a'
_atom_sites_solution_hydrogens geom
_atom_sites_solution_primary direct
_atom_sites_solution_secondary difmap
_audit_creation_method SHELXL-97
_cell_angle_alpha 90.00
_cell_angle_beta 90.00
_cell_angle_gamma 90.00
_cell_formula_units_Z 8
_cell_length_a 23.470(5)
_cell_length_b 22.051(4)
_cell_length_c 52.645(10)
_cell_measurement_reflns_used 23961
_cell_measurement_temperature 150(2)
_cell_measurement_theta_max 25.00
_cell_measurement_theta_min 1.16
_cell_volume 27246(9)
_computing_data_collection Blu-Ice
_computing_molecular_graphics 'XSeed (Barbour, 2001)'
_computing_publication_material 'CIFTAB (Sheldrick)'
_computing_structure_refinement 'SHELXL-97 (Sheldrick, 1997)'
_computing_structure_solution 'SHELXS-97 (Sheldrick, 1990)'
_diffrn_ambient_temperature 150(2)
_diffrn_measured_fraction_theta_full 0.998
_diffrn_measured_fraction_theta_max 0.998
_diffrn_measurement_device_type 'CCD detector'
_diffrn_measurement_method 'phi scan'
_diffrn_radiation_source 'Australian Synchrotron, Station MX1'
_diffrn_radiation_type synchrotron
_diffrn_radiation_wavelength 0.7107
_diffrn_reflns_av_R_equivalents 0.0644
_diffrn_reflns_av_sigmaI/netI 0.0244
_diffrn_reflns_limit_h_max 27
_diffrn_reflns_limit_h_min -27
_diffrn_reflns_limit_k_max 26
_diffrn_reflns_limit_k_min -26
_diffrn_reflns_limit_l_max 62
_diffrn_reflns_limit_l_min -62
_diffrn_reflns_number 310511
_diffrn_reflns_theta_full 25.00
_diffrn_reflns_theta_max 25.00
_diffrn_reflns_theta_min 1.16
_exptl_absorpt_coefficient_mu 0.414
_exptl_absorpt_correction_T_max 0.8928
_exptl_absorpt_correction_T_min 0.7891
_exptl_absorpt_correction_type multi-scan
_exptl_absorpt_process_details
;
Using multiple and symmetry-related data measurements via the program SADABS
See R.H. Blessing, Acta Cryst (1995), A51, 33-38 
;
_exptl_crystal_colour red
_exptl_crystal_density_diffrn 1.410
_exptl_crystal_density_method 'not measured'
_exptl_crystal_description octahedron
_exptl_crystal_F_000 11904
_exptl_crystal_size_max 1.8
_exptl_crystal_size_mid 1.4
_exptl_crystal_size_min 1.2
_platon_squeeze_details
;
;
_refine_diff_density_max 0.851
_refine_diff_density_min -0.851
_refine_diff_density_rms 0.081
_refine_ls_extinction_method none
_refine_ls_goodness_of_fit_ref 1.021
_refine_ls_hydrogen_treatment constr
_refine_ls_matrix_type full
_refine_ls_number_parameters 1131
_refine_ls_number_reflns 23961
_refine_ls_number_restraints 30
_refine_ls_restrained_S_all 1.026
_refine_ls_R_factor_all 0.0867
_refine_ls_R_factor_gt 0.0765
_refine_ls_shift/su_max 0.001
_refine_ls_shift/su_mean 0.000
_refine_ls_structure_factor_coef Fsqd
_refine_ls_weighting_details 'calc w=1/[\s^2^(Fo^2^)+(0.1680P)^2^+12.6499P] where P=(Fo^2^+2Fc^2^)/3'
_refine_ls_weighting_scheme calc
_refine_ls_wR_factor_gt 0.2232
_refine_ls_wR_factor_ref 0.2338
_reflns_number_gt 20159
_reflns_number_total 23961
_reflns_threshold_expression >2sigma(I)
_cod_data_source_file cg400036x_si_001.cif
_cod_data_source_block 4a
_cod_original_sg_symbol_H-M Pbca
_cod_database_code 4507802

loop_
_symmetry_equiv_pos_as_xyz
'x, y, z'
'-x+1/2, -y, z+1/2'
'x+1/2, -y+1/2, -z'
'-x, y+1/2, -z+1/2'
'-x, -y, -z'
'x-1/2, y, -z-1/2'
'-x-1/2, y-1/2, z'
'x, -y-1/2, z-1/2'

loop_
_atom_site_label
_atom_site_type_symbol
_atom_site_fract_x
_atom_site_fract_y
_atom_site_fract_z
_atom_site_U_iso_or_equiv
_atom_site_adp_type
_atom_site_occupancy
_atom_site_symmetry_multiplicity
_atom_site_calc_flag
_atom_site_refinement_flags
Cu1 Cu 0.464162(16) -0.075157(19) 0.136440(7) 0.04529(13) Uani 1 1 d .
C1 C 0.29264(12) -0.00669(13) -0.02442(5) 0.0410(6) Uani 1 1 d .
Cu2 Cu 0.447588(16) -0.273922(18) 0.103418(7) 0.04470(13) Uani 1 1 d .
C2 C 0.24750(13) -0.05062(14) -0.02063(6) 0.0445(7) Uani 1 1 d .
C3 C 0.24403(12) -0.00738(13) -0.04075(6) 0.0422(6) Uani 1 1 d .
C4 C 0.34357(12) 0.01577(13) -0.01664(5) 0.0386(6) Uani 1 1 d .
C5 C 0.22599(13) -0.09795(14) -0.00769(6) 0.0434(6) Uani 1 1 d .
C6 C 0.21457(12) 0.01816(14) -0.06029(6) 0.0445(7) Uani 1 1 d .
C7 C 0.44274(12) 0.14267(13) -0.03456(6) 0.0406(6) Uani 1 1 d .
H7 H 0.4677 0.1707 -0.0266 0.049 Uiso 1 1 calc R
C11 C 0.37615(11) 0.05928(12) -0.03180(5) 0.0368(6) Uani 1 1 d .
C12 C 0.37165(13) 0.05914(13) -0.05847(5) 0.0404(6) Uani 1 1 d .
H12 H 0.3483 0.0298 -0.0666 0.048 Uiso 1 1 calc R
C13 C 0.40110(13) 0.10149(15) -0.07299(6) 0.0449(7) Uani 1 1 d .
H13 H 0.3968 0.1021 -0.0909 0.054 Uiso 1 1 calc R
C14 C 0.43675(12) 0.14269(13) -0.06117(5) 0.0403(6) Uani 1 1 d .
C15 C 0.46719(13) 0.18589(15) -0.07633(6) 0.0463(7) Uani 1 1 d .
N16 N 0.49238(12) 0.21941(13) -0.08830(5) 0.0522(6) Uani 1 1 d .
C18 C 0.41241(12) 0.10217(13) -0.02025(5) 0.0383(6) Uani 1 1 d .
H18 H 0.4158 0.1029 -0.0023 0.046 Uiso 1 1 calc R
C21 C 0.36506(12) -0.00351(12) 0.00871(5) 0.0373(6) Uani 1 1 d .
C22 C 0.42198(12) -0.02018(13) 0.01241(5) 0.0401(6) Uani 1 1 d .
H22 H 0.4474 -0.0203 -0.0016 0.048 Uiso 1 1 calc R
C23 C 0.44173(13) -0.03657(14) 0.03625(6) 0.0445(7) Uani 1 1 d .
H23 H 0.4805 -0.0474 0.0386 0.053 Uiso 1 1 calc R
C24 C 0.40422(12) -0.03690(13) 0.05652(6) 0.0413(6) Uani 1 1 d .
C25 C 0.42395(13) -0.05208(14) 0.08120(6) 0.0449(7) Uani 1 1 d .
N26 N 0.44053(12) -0.06361(13) 0.10127(5) 0.0492(6) Uani 1 1 d .
C27 C 0.34628(12) -0.02032(14) 0.05322(6) 0.0437(6) Uani 1 1 d .
H27 H 0.3207 -0.0206 0.0672 0.052 Uiso 1 1 calc R
C28 C 0.32776(12) -0.00377(14) 0.02938(6) 0.0426(6) Uani 1 1 d .
H28 H 0.2891 0.0076 0.0270 0.051 Uiso 1 1 calc R
C31 C 0.25898(13) -0.12984(14) 0.01168(6) 0.0450(7) Uani 1 1 d .
C32 C 0.31803(12) -0.14008(13) 0.00778(6) 0.0434(6) Uani 1 1 d .
H32 H 0.3359 -0.1260 -0.0073 0.052 Uiso 1 1 calc R
C33 C 0.34987(13) -0.17080(13) 0.02602(6) 0.0439(6) Uani 1 1 d .
H33 H 0.3893 -0.1781 0.0234 0.053 Uiso 1 1 calc R
C34 C 0.32331(13) -0.19076(14) 0.04811(6) 0.0446(7) Uani 1 1 d .
C35 C 0.35675(15) -0.22361(15) 0.06699(6) 0.0495(7) Uani 1 1 d .
N36 N 0.38328(12) -0.24782(13) 0.08169(5) 0.0518(6) Uani 1 1 d .
C37 C 0.26491(15) -0.18280(17) 0.05163(7) 0.0564(8) Uani 1 1 d .
H37 H 0.2467 -0.1990 0.0662 0.068 Uiso 1 1 calc R
C38 C 0.23425(14) -0.15163(16) 0.03402(6) 0.0527(8) Uani 1 1 d .
H38 H 0.1949 -0.1445 0.0370 0.063 Uiso 1 1 calc R
C41 C 0.16725(13) -0.11827(14) -0.01295(6) 0.0466(7) Uani 1 1 d .
C42 C 0.15420(15) -0.18074(16) -0.01376(8) 0.0596(9) Uani 1 1 d .
H42 H 0.1834 -0.2097 -0.0108 0.071 Uiso 1 1 calc R
C43 C 0.09890(16) -0.20034(18) -0.01880(9) 0.0679(10) Uani 1 1 d .
H43 H 0.0906 -0.2425 -0.0196 0.082 Uiso 1 1 calc R
C44 C 0.05560(15) -0.1575(2) -0.02264(8) 0.0628(9) Uani 1 1 d .
C45 C -0.00136(17) -0.1802(2) -0.02675(8) 0.0720(11) Uani 1 1 d .
N46 N -0.04665(16) -0.1970(2) -0.03049(8) 0.0905(13) Uani 1 1 d .
C47 C 0.06825(15) -0.09646(18) -0.02131(7) 0.0591(8) Uani 1 1 d .
H47 H 0.0387 -0.0677 -0.0238 0.071 Uiso 1 1 calc R
C48 C 0.12249(14) -0.07640(16) -0.01651(7) 0.0534(8) Uani 1 1 d .
H48 H 0.1300 -0.0341 -0.0156 0.064 Uiso 1 1 calc R
C51 C 0.16367(13) -0.01345(14) -0.07036(6) 0.0457(7) Uani 1 1 d .
C52 C 0.16493(14) -0.07557(15) -0.07350(6) 0.0505(7) Uani 1 1 d .
H52 H 0.1994 -0.0969 -0.0704 0.061 Uiso 1 1 calc R
C53 C 0.11700(15) -0.10749(15) -0.08107(7) 0.0544(8) Uani 1 1 d .
H53 H 0.1184 -0.1503 -0.0830 0.065 Uiso 1 1 calc R
C54 C 0.06617(14) -0.07548(15) -0.08591(6) 0.0507(7) Uani 1 1 d .
C55 C 0.01690(15) -0.11003(15) -0.09174(7) 0.0536(8) Uani 1 1 d .
N56 N -0.02010(13) -0.14350(14) -0.09577(6) 0.0582(7) Uani 1 1 d .
C57 C 0.06473(15) -0.01196(16) -0.08338(7) 0.0552(8) Uani 1 1 d .
H57 H 0.0305 0.0096 -0.0867 0.066 Uiso 1 1 calc R
C58 C 0.11352(14) 0.01917(15) -0.07606(7) 0.0530(8) Uani 1 1 d .
H58 H 0.1131 0.0622 -0.0749 0.064 Uiso 1 1 calc R
C61 C 0.23280(13) 0.07678(14) -0.07056(6) 0.0428(6) Uani 1 1 d .
C62 C 0.23088(15) 0.08954(15) -0.09692(6) 0.0496(7) Uani 1 1 d .
H62 H 0.2159 0.0602 -0.1083 0.060 Uiso 1 1 calc R
C63 C 0.25039(16) 0.14387(16) -0.10608(6) 0.0560(8) Uani 1 1 d .
H63 H 0.2498 0.1516 -0.1238 0.067 Uiso 1 1 calc R
C64 C 0.27115(14) 0.18774(15) -0.08945(6) 0.0488(7) Uani 1 1 d .
C65 C 0.29061(17) 0.24462(18) -0.09891(7) 0.0604(9) Uani 1 1 d .
N66 N 0.30602(17) 0.29120(16) -0.10644(7) 0.0752(10) Uani 1 1 d .
C67 C 0.27221(13) 0.17683(14) -0.06334(6) 0.0458(7) Uani 1 1 d .
H67 H 0.2858 0.2071 -0.0520 0.055 Uiso 1 1 calc R
C68 C 0.25336(13) 0.12170(14) -0.05413(6) 0.0447(6) Uani 1 1 d .
H68 H 0.2543 0.1141 -0.0364 0.054 Uiso 1 1 calc R
C71 C 0.69690(13) 0.19829(15) 0.22908(5) 0.0455(7) Uani 1 1 d .
C72 C 0.74135(14) 0.20172(14) 0.21057(6) 0.0465(7) Uani 1 1 d .
C73 C 0.74226(14) 0.24051(16) 0.23245(6) 0.0498(7) Uani 1 1 d .
C74 C 0.64615(13) 0.17359(15) 0.23708(6) 0.0468(7) Uani 1 1 d .
C75 C 0.76541(13) 0.18213(14) 0.18881(6) 0.0453(7) Uani 1 1 d .
C76 C 0.76461(14) 0.28726(15) 0.24565(6) 0.0492(7) Uani 1 1 d .
C81 C 0.62805(13) 0.18304(14) 0.26336(6) 0.0444(7) Uani 1 1 d .
C82 C 0.66903(14) 0.18767(16) 0.28264(6) 0.0502(7) Uani 1 1 d .
H82 H 0.7081 0.1828 0.2785 0.060 Uiso 1 1 calc R
C83 C 0.65393(14) 0.19924(18) 0.30764(6) 0.0549(8) Uani 1 1 d .
H83 H 0.6824 0.2028 0.3204 0.066 Uiso 1 1 calc R
C84 C 0.59689(14) 0.20554(16) 0.31390(6) 0.0493(7) Uani 1 1 d .
C85 C 0.57954(14) 0.21739(15) 0.33950(6) 0.0496(7) Uani 1 1 d .
N86 N 0.56733(12) 0.22588(13) 0.36023(5) 0.0515(6) Uani 1 1 d .
C87 C 0.55428(13) 0.19889(17) 0.29506(6) 0.0516(8) Uani 1 1 d .
H87 H 0.5151 0.2018 0.2995 0.062 Uiso 1 1 calc R
C88 C 0.57036(13) 0.18803(15) 0.27014(6) 0.0480(7) Uani 1 1 d .
H88 H 0.5419 0.1839 0.2574 0.058 Uiso 1 1 calc R
C91 C 0.61136(13) 0.13897(15) 0.21915(6) 0.0457(7) Uani 1 1 d .
C92 C 0.58183(15) 0.08675(15) 0.22663(6) 0.0506(7) Uani 1 1 d .
H92 H 0.5830 0.0743 0.2439 0.061 Uiso 1 1 calc R
C93 C 0.55102(15) 0.05316(16) 0.20934(6) 0.0513(7) Uani 1 1 d .
H93 H 0.5309 0.0181 0.2148 0.062 Uiso 1 1 calc R
C94 C 0.54949(14) 0.07079(15) 0.18376(6) 0.0480(7) Uani 1 1 d .
C95 C 0.51981(14) 0.03306(17) 0.16593(6) 0.0518(8) Uani 1 1 d .
N96 N 0.49766(12) -0.00064(13) 0.15248(5) 0.0503(6) Uani 1 1 d .
C97 C 0.57677(14) 0.12384(16) 0.17614(6) 0.0501(7) Uani 1 1 d .
H97 H 0.5740 0.1371 0.1590 0.060 Uiso 1 1 calc R
C98 C 0.60787(14) 0.15718(16) 0.19351(6) 0.0485(7) Uani 1 1 d .
H98 H 0.6271 0.1928 0.1881 0.058 Uiso 1 1 calc R
C101 C 0.74295(13) 0.12767(15) 0.17609(6) 0.0464(7) Uani 1 1 d .
C102 C 0.72050(15) 0.07923(14) 0.19032(6) 0.0472(7) Uani 1 1 d .
H102 H 0.7231 0.0801 0.2083 0.057 Uiso 1 1 calc R
C103 C 0.69494(14) 0.03080(15) 0.17854(6) 0.0479(7) Uani 1 1 d .
H103 H 0.6796 -0.0016 0.1883 0.057 Uiso 1 1 calc R
C104 C 0.69167(14) 0.02957(15) 0.15220(6) 0.0487(7) Uani 1 1 d .
C105 C 0.66221(15) -0.01937(17) 0.13963(6) 0.0534(8) Uani 1 1 d .
N106 N 0.63745(16) -0.05738(16) 0.12952(6) 0.0674(8) Uani 1 1 d .
C107 C 0.71616(17) 0.07634(18) 0.13756(6) 0.0587(9) Uani 1 1 d .
H107 H 0.7146 0.0747 0.1195 0.070 Uiso 1 1 calc R
C108 C 0.74208(16) 0.12389(17) 0.14930(6) 0.0551(8) Uani 1 1 d .
H108 H 0.7597 0.1547 0.1394 0.066 Uiso 1 1 calc R
C110 C 0.81209(14) 0.21786(14) 0.17731(6) 0.0474(7) Uani 1 1 d .
C111 C 0.86074(15) 0.19108(16) 0.16746(6) 0.0520(7) Uani 1 1 d .
H111 H 0.8640 0.1481 0.1673 0.062 Uiso 1 1 calc R
C112 C 0.90485(15) 0.22637(15) 0.15787(6) 0.0525(8) Uani 1 1 d .
H112 H 0.9389 0.2080 0.1518 0.063 Uiso 1 1 calc R
C113 C 0.89832(14) 0.28955(16) 0.15726(6) 0.0499(7) Uani 1 1 d .
C114 C 0.94403(14) 0.32746(16) 0.14860(6) 0.0509(7) Uani 1 1 d .
N115 N 0.97872(12) 0.36053(14) 0.14212(5) 0.0526(6) Uani 1 1 d .
C116 C 0.84829(15) 0.31668(16) 0.16632(6) 0.0525(8) Uani 1 1 d .
H116 H 0.8434 0.3594 0.1654 0.063 Uiso 1 1 calc R
C117 C 0.80635(16) 0.28071(15) 0.17662(6) 0.0526(8) Uani 1 1 d .
H117 H 0.7730 0.2990 0.1834 0.063 Uiso 1 1 calc R
C121 C 0.82023(14) 0.31441(16) 0.23878(6) 0.0516(7) Uani 1 1 d .
C122 C 0.86591(15) 0.27664(16) 0.23157(6) 0.0529(8) Uani 1 1 d .
H122 H 0.8611 0.2339 0.2313 0.064 Uiso 1 1 calc R
C123 C 0.91789(14) 0.30182(17) 0.22483(7) 0.0566(8) Uani 1 1 d .
H123 H 0.9488 0.2765 0.2200 0.068 Uiso 1 1 calc R
C124 C 0.92429(15) 0.36378(18) 0.22525(7) 0.0602(9) Uani 1 1 d .
C125 C 0.97717(18) 0.3918(2) 0.21844(10) 0.0762(12) Uani 1 1 d .
N126 N 1.01930(17) 0.41701(19) 0.21240(10) 0.0956(14) Uani 1 1 d .
C127 C 0.87948(17) 0.40235(19) 0.23234(8) 0.0682(10) Uani 1 1 d .
H127 H 0.8843 0.4451 0.2322 0.082 Uiso 1 1 calc R
C128 C 0.82776(16) 0.37668(17) 0.23962(7) 0.0598(9) Uani 1 1 d .
H128 H 0.7975 0.4020 0.2452 0.072 Uiso 1 1 calc R
C131 C 0.73118(14) 0.31538(16) 0.26645(6) 0.0524(8) Uani 1 1 d .
C132 C 0.75721(14) 0.33350(16) 0.28884(6) 0.0540(8) Uani 1 1 d .
H132 H 0.7974 0.3298 0.2906 0.065 Uiso 1 1 calc R
C133 C 0.72530(15) 0.35691(17) 0.30874(7) 0.0585(9) Uani 1 1 d .
H133 H 0.7434 0.3691 0.3241 0.070 Uiso 1 1 calc R
C134 C 0.66628(15) 0.36229(16) 0.30598(7) 0.0549(8) Uani 1 1 d .
C135 C 0.63103(16) 0.38414(16) 0.32638(7) 0.0583(8) Uani 1 1 d .
N136 N 0.60146(13) 0.40126(14) 0.34196(6) 0.0589(7) Uani 1 1 d .
C137 C 0.63896(16) 0.34484(18) 0.28324(8) 0.0616(9) Uani 1 1 d .
H137 H 0.5989 0.3490 0.2813 0.074 Uiso 1 1 calc R
C138 C 0.67205(15) 0.32143(18) 0.26381(7) 0.0581(8) Uani 1 1 d .
H138 H 0.6543 0.3093 0.2484 0.070 Uiso 1 1 calc R
B311 B 0.5250(2) 0.1570(3) 0.03363(9) 0.0369(14) Uani 0.50 1 d PD
F312 F 0.5132(4) 0.1948(2) 0.01446(9) 0.127(3) Uani 0.50 1 d PD
F313 F 0.49612(14) 0.10274(15) 0.03035(6) 0.0427(7) Uani 0.50 1 d PD
F314 F 0.58373(16) 0.1407(3) 0.03563(9) 0.102(2) Uani 0.50 1 d PD
F315 F 0.51194(13) 0.18227(14) 0.05717(5) 0.0377(7) Uani 0.50 1 d PD
B321 B 0.3819(4) 0.3668(3) 0.16342(16) 0.109(2) Uani 1 1 d D
F322 F 0.3859(3) 0.4016(5) 0.18422(16) 0.261(4) Uani 1 1 d D
F323 F 0.3802(3) 0.3076(3) 0.17086(14) 0.224(3) Uani 1 1 d D
F324 F 0.3302(2) 0.3807(4) 0.15026(12) 0.226(3) Uani 1 1 d D
F325 F 0.4289(2) 0.3731(3) 0.14622(12) 0.178(2) Uani 1 1 d D
B331 B 0.5185(4) 0.5485(3) 0.16210(16) 0.059(2) Uani 0.50 1 d PD
F332 F 0.5098(8) 0.6043(6) 0.1622(3) 0.252(8) Uani 0.50 1 d PD
F333 F 0.4677(9) 0.5304(14) 0.1510(3) 0.59(4) Uani 0.50 1 d PD
F334 F 0.5281(8) 0.5180(8) 0.1841(2) 0.262(8) Uani 0.50 1 d PD
F335 F 0.5636(6) 0.5401(11) 0.1466(2) 0.316(13) Uani 0.50 1 d PD

loop_
_atom_site_aniso_label
_atom_site_aniso_U_11
_atom_site_aniso_U_22
_atom_site_aniso_U_33
_atom_site_aniso_U_23
_atom_site_aniso_U_13
_atom_site_aniso_U_12
Cu1 0.0387(2) 0.0617(3) 0.0355(2) 0.00471(15) -0.00181(14) -0.00076(16)
C1 0.0395(14) 0.0460(15) 0.0374(14) 0.0101(12) -0.0026(11) -0.0013(12)
Cu2 0.0429(2) 0.0555(2) 0.0357(2) 0.00786(15) 0.00659(14) 0.00642(15)
C2 0.0376(14) 0.0510(16) 0.0449(16) 0.0006(13) -0.0112(12) -0.0027(12)
C3 0.0383(14) 0.0447(15) 0.0437(15) -0.0005(12) -0.0018(12) -0.0064(12)
C4 0.0345(13) 0.0441(15) 0.0371(14) 0.0002(11) -0.0038(11) 0.0012(11)
C5 0.0377(14) 0.0468(16) 0.0457(16) 0.0036(13) -0.0048(12) -0.0039(12)
C6 0.0379(15) 0.0509(16) 0.0448(16) 0.0001(13) -0.0082(12) -0.0009(12)
C7 0.0422(15) 0.0386(14) 0.0410(15) -0.0052(12) -0.0007(12) -0.0001(11)
C11 0.0334(13) 0.0404(14) 0.0366(14) -0.0015(11) -0.0014(11) 0.0025(11)
C12 0.0434(15) 0.0416(14) 0.0362(14) -0.0017(11) -0.0047(12) 0.0010(12)
C13 0.0465(16) 0.0553(17) 0.0329(14) -0.0001(12) -0.0013(12) 0.0019(13)
C14 0.0408(14) 0.0431(15) 0.0371(14) 0.0048(12) 0.0037(11) 0.0012(12)
C15 0.0455(16) 0.0503(17) 0.0432(16) 0.0029(14) 0.0017(13) 0.0010(13)
N16 0.0535(16) 0.0602(16) 0.0431(14) 0.0066(12) 0.0071(12) -0.0068(13)
C18 0.0361(14) 0.0442(15) 0.0347(14) 0.0007(11) -0.0048(11) 0.0028(11)
C21 0.0360(13) 0.0401(14) 0.0359(14) 0.0019(11) -0.0042(11) -0.0046(11)
C22 0.0356(14) 0.0466(15) 0.0379(14) 0.0033(12) -0.0015(11) -0.0001(12)
C23 0.0375(15) 0.0483(16) 0.0478(17) 0.0043(13) -0.0043(12) -0.0001(12)
C24 0.0373(14) 0.0450(15) 0.0416(15) 0.0013(12) -0.0059(12) -0.0027(12)
C25 0.0418(15) 0.0487(16) 0.0443(17) 0.0059(13) -0.0048(13) -0.0060(13)
N26 0.0462(14) 0.0589(16) 0.0423(15) 0.0069(12) -0.0070(11) -0.0031(12)
C27 0.0383(14) 0.0535(17) 0.0393(15) -0.0044(12) -0.0003(12) 0.0006(12)
C28 0.0351(14) 0.0493(16) 0.0434(15) -0.0002(12) -0.0034(12) -0.0010(12)
C31 0.0380(15) 0.0463(16) 0.0505(17) 0.0033(13) -0.0012(12) -0.0018(12)
C32 0.0366(14) 0.0449(15) 0.0485(16) 0.0052(12) -0.0023(12) -0.0043(12)
C33 0.0376(14) 0.0441(15) 0.0501(17) 0.0023(13) -0.0026(12) 0.0002(12)
C34 0.0381(15) 0.0499(16) 0.0457(16) 0.0008(13) -0.0038(12) 0.0073(12)
C35 0.0505(18) 0.0554(18) 0.0425(16) 0.0040(14) 0.0029(14) 0.0035(14)
N36 0.0505(15) 0.0604(16) 0.0444(14) 0.0073(12) 0.0014(12) 0.0061(13)
C37 0.0458(17) 0.072(2) 0.0510(18) 0.0123(16) 0.0039(14) 0.0070(15)
C38 0.0404(16) 0.0615(19) 0.0564(19) 0.0104(15) 0.0064(14) 0.0069(14)
C41 0.0394(15) 0.0497(16) 0.0506(17) 0.0062(13) -0.0089(13) -0.0055(13)
C42 0.0460(18) 0.0539(19) 0.079(2) 0.0005(17) -0.0088(16) -0.0093(15)
C43 0.052(2) 0.059(2) 0.093(3) 0.0034(19) -0.0098(19) -0.0105(17)
C44 0.0399(17) 0.084(3) 0.065(2) -0.0022(19) -0.0031(15) -0.0150(17)
C45 0.052(2) 0.104(3) 0.060(2) -0.001(2) -0.0051(17) -0.019(2)
N46 0.058(2) 0.146(4) 0.068(2) -0.005(2) -0.0070(17) -0.042(2)
C47 0.0455(18) 0.075(2) 0.057(2) 0.0012(17) -0.0072(15) 0.0008(16)
C48 0.0419(16) 0.0602(19) 0.0581(19) 0.0050(15) -0.0014(14) -0.0022(14)
C51 0.0421(15) 0.0519(17) 0.0433(15) 0.0011(13) -0.0077(12) 0.0010(13)
C52 0.0452(17) 0.0526(18) 0.0536(18) -0.0004(14) -0.0111(14) 0.0007(13)
C53 0.0542(19) 0.0430(16) 0.066(2) -0.0033(15) -0.0174(16) 0.0025(14)
C54 0.0455(17) 0.0570(18) 0.0495(18) 0.0034(14) -0.0168(14) -0.0071(14)
C55 0.0562(19) 0.0530(18) 0.0516(18) 0.0103(14) -0.0150(15) -0.0079(16)
N56 0.0575(17) 0.0580(16) 0.0590(17) 0.0071(13) -0.0254(14) -0.0080(14)
C57 0.0496(18) 0.0539(18) 0.062(2) 0.0060(15) -0.0230(15) -0.0012(14)
C58 0.0502(18) 0.0481(17) 0.061(2) 0.0021(14) -0.0173(15) -0.0024(14)
C61 0.0386(15) 0.0507(16) 0.0391(15) 0.0011(12) -0.0052(12) 0.0011(12)
C62 0.0577(19) 0.0471(17) 0.0442(16) -0.0030(13) -0.0033(14) 0.0017(14)
C63 0.064(2) 0.062(2) 0.0425(17) 0.0087(15) 0.0005(15) 0.0009(16)
C64 0.0437(16) 0.0519(17) 0.0507(17) 0.0052(14) -0.0020(13) 0.0021(13)
C65 0.067(2) 0.061(2) 0.054(2) 0.0085(17) -0.0102(17) 0.0036(18)
N66 0.091(3) 0.069(2) 0.066(2) 0.0228(17) -0.0221(18) -0.0265(19)
C67 0.0460(16) 0.0421(15) 0.0494(17) -0.0001(13) -0.0044(13) 0.0010(12)
C68 0.0459(16) 0.0475(16) 0.0408(15) 0.0006(12) -0.0038(12) 0.0042(13)
C71 0.0448(16) 0.0568(17) 0.0349(14) -0.0075(13) 0.0081(12) 0.0010(13)
C72 0.0490(17) 0.0480(16) 0.0425(16) -0.0042(13) 0.0042(13) -0.0042(13)
C73 0.0452(17) 0.0628(19) 0.0415(16) -0.0066(14) 0.0103(13) -0.0016(14)
C74 0.0428(16) 0.0618(18) 0.0358(15) -0.0010(13) 0.0093(12) -0.0022(14)
C75 0.0456(16) 0.0519(17) 0.0385(15) -0.0018(13) 0.0043(12) -0.0080(13)
C76 0.0450(17) 0.0537(17) 0.0487(17) -0.0054(14) 0.0083(13) -0.0023(14)
C81 0.0458(16) 0.0506(16) 0.0368(15) -0.0032(12) 0.0085(12) 0.0020(13)
C82 0.0398(15) 0.071(2) 0.0394(15) -0.0056(14) 0.0086(12) -0.0020(14)
C83 0.0458(17) 0.080(2) 0.0385(16) -0.0051(15) 0.0015(13) -0.0012(16)
C84 0.0490(17) 0.0623(19) 0.0365(15) -0.0026(13) 0.0020(13) -0.0013(14)
C85 0.0458(17) 0.0609(19) 0.0420(18) -0.0045(14) 0.0023(13) -0.0021(14)
N86 0.0495(15) 0.0672(17) 0.0377(14) -0.0054(12) 0.0042(11) -0.0068(13)
C87 0.0395(16) 0.074(2) 0.0414(16) -0.0089(15) 0.0045(13) 0.0026(14)
C88 0.0396(15) 0.0654(19) 0.0390(15) -0.0024(14) 0.0015(12) -0.0022(14)
C91 0.0446(16) 0.0582(18) 0.0343(15) -0.0019(13) 0.0077(12) 0.0006(13)
C92 0.0550(18) 0.0616(19) 0.0351(15) 0.0002(13) 0.0042(13) -0.0014(15)
C93 0.0555(19) 0.0545(18) 0.0440(17) -0.0031(14) -0.0007(14) -0.0011(15)
C94 0.0454(16) 0.0587(18) 0.0399(16) -0.0054(13) -0.0029(13) 0.0043(14)
C95 0.0424(16) 0.069(2) 0.0440(17) -0.0017(16) 0.0016(13) 0.0018(15)
N96 0.0462(14) 0.0632(16) 0.0415(14) -0.0043(12) -0.0021(11) -0.0016(12)
C97 0.0498(17) 0.0639(19) 0.0366(15) -0.0016(14) -0.0002(13) 0.0084(15)
C98 0.0491(17) 0.0575(18) 0.0387(15) 0.0021(13) 0.0018(13) 0.0020(14)
C101 0.0466(16) 0.0551(17) 0.0376(15) -0.0043(13) 0.0089(12) -0.0030(13)
C102 0.0576(18) 0.0512(17) 0.0327(14) -0.0057(12) 0.0041(13) -0.0019(14)
C103 0.0493(17) 0.0515(17) 0.0428(16) 0.0018(13) 0.0041(13) 0.0034(13)
C104 0.0490(17) 0.0574(18) 0.0398(15) -0.0082(13) 0.0036(13) 0.0032(14)
C105 0.0545(19) 0.062(2) 0.0435(17) -0.0061(15) 0.0061(14) -0.0027(16)
N106 0.077(2) 0.073(2) 0.0520(17) -0.0068(15) -0.0033(16) -0.0096(17)
C107 0.065(2) 0.075(2) 0.0357(16) -0.0006(15) 0.0022(14) -0.0019(18)
C108 0.065(2) 0.067(2) 0.0330(15) 0.0008(14) 0.0084(14) -0.0059(16)
C110 0.0503(17) 0.0525(17) 0.0394(15) -0.0024(13) 0.0062(13) -0.0031(14)
C111 0.0558(19) 0.0552(18) 0.0448(17) -0.0061(14) 0.0095(14) -0.0054(15)
C112 0.0498(18) 0.0593(19) 0.0484(18) -0.0040(14) 0.0118(14) -0.0003(14)
C113 0.0470(17) 0.0622(19) 0.0406(16) -0.0055(14) 0.0091(13) -0.0065(14)
C114 0.0490(18) 0.064(2) 0.0401(16) -0.0040(14) 0.0088(13) -0.0010(15)
N115 0.0466(15) 0.0656(17) 0.0454(14) -0.0016(13) 0.0098(12) -0.0035(13)
C116 0.0554(19) 0.0508(17) 0.0512(18) 0.0029(14) 0.0099(15) 0.0013(14)
C117 0.0579(19) 0.0507(18) 0.0493(18) -0.0017(14) 0.0143(15) 0.0005(14)
C121 0.0465(17) 0.0574(19) 0.0510(18) -0.0115(14) 0.0055(14) 0.0014(14)
C122 0.0489(18) 0.062(2) 0.0480(17) -0.0058(15) 0.0080(14) 0.0026(15)
C123 0.0425(17) 0.070(2) 0.058(2) 0.0000(16) 0.0077(14) 0.0091(15)
C124 0.0433(17) 0.073(2) 0.064(2) 0.0009(17) 0.0128(16) 0.0039(16)
C125 0.052(2) 0.074(3) 0.102(3) 0.017(2) 0.018(2) 0.0083(19)
N126 0.057(2) 0.087(3) 0.142(4) 0.032(3) 0.031(2) 0.0035(19)
C127 0.060(2) 0.064(2) 0.080(3) -0.0080(19) 0.0255(19) -0.0045(18)
C128 0.0508(19) 0.059(2) 0.070(2) -0.0061(17) 0.0148(16) -0.0018(15)
C131 0.0473(17) 0.0574(19) 0.0523(18) -0.0105(15) 0.0073(14) 0.0022(14)
C132 0.0449(17) 0.066(2) 0.0512(18) -0.0164(15) 0.0128(14) -0.0046(15)
C133 0.0462(17) 0.072(2) 0.057(2) -0.0253(17) 0.0078(15) -0.0070(16)
C134 0.0515(18) 0.0536(18) 0.060(2) -0.0130(15) 0.0169(15) -0.0009(14)
C135 0.061(2) 0.0579(19) 0.056(2) -0.0123(16) 0.0140(17) -0.0050(16)
N136 0.0514(16) 0.0693(18) 0.0558(17) -0.0136(14) 0.0110(14) 0.0011(14)
C137 0.0473(18) 0.068(2) 0.069(2) -0.0190(18) 0.0048(16) -0.0003(16)
C138 0.0485(18) 0.072(2) 0.0539(19) -0.0104(16) 0.0060(15) 0.0031(16)
B311 0.038(3) 0.058(4) 0.015(2) -0.003(2) 0.001(2) -0.035(3)
F312 0.260(8) 0.077(3) 0.044(2) 0.030(2) -0.082(4) -0.075(4)
F313 0.0429(17) 0.0443(17) 0.0408(17) -0.0048(14) -0.0112(14) -0.0143(14)
F314 0.0279(19) 0.202(6) 0.074(3) -0.078(4) 0.0188(19) -0.030(3)
F315 0.0388(16) 0.0521(18) 0.0221(14) -0.0126(12) 0.0045(12) -0.0043(13)
B321 0.127(6) 0.095(5) 0.106(5) 0.004(4) 0.000(5) 0.025(4)
F322 0.195(7) 0.373(11) 0.215(7) -0.075(8) 0.008(6) 0.055(7)
F323 0.285(8) 0.152(5) 0.237(7) 0.018(4) 0.022(6) 0.062(5)
F324 0.133(4) 0.359(10) 0.186(5) 0.068(6) 0.013(4) -0.018(5)
F325 0.136(4) 0.187(5) 0.209(6) 0.001(4) 0.024(4) -0.013(3)
B331 0.084(6) 0.042(4) 0.050(4) -0.002(3) 0.013(4) -0.034(4)
F332 0.251(16) 0.269(17) 0.235(15) 0.148(13) 0.020(13) 0.025(14)
F333 0.99(9) 0.62(5) 0.155(15) -0.09(2) 0.20(3) -0.44(6)
F334 0.32(2) 0.32(2) 0.143(10) 0.015(11) 0.040(11) 0.066(16)
F335 0.258(18) 0.57(4) 0.118(9) 0.097(16) -0.052(11) -0.09(2)

loop_
_atom_type_symbol
_atom_type_description
_atom_type_scat_dispersion_real
_atom_type_scat_dispersion_imag
_atom_type_scat_source
C C 0.0033 0.0016 'International Tables Vol C Tables 4.2.6.8 and 6.1.1.4'
H H 0.0000 0.0000 'International Tables Vol C Tables 4.2.6.8 and 6.1.1.4'
B B 0.0013 0.0007 'International Tables Vol C Tables 4.2.6.8 and 6.1.1.4'
Cu Cu 0.3201 1.2651 'International Tables Vol C Tables 4.2.6.8 and 6.1.1.4'
F F 0.0171 0.0103 'International Tables Vol C Tables 4.2.6.8 and 6.1.1.4'
N N 0.0061 0.0033 'International Tables Vol C Tables 4.2.6.8 and 6.1.1.4'
O O 0.0106 0.0060 'International Tables Vol C Tables 4.2.6.8 and 6.1.1.4'

loop_
_geom_angle_atom_site_label_1
_geom_angle_atom_site_label_2
_geom_angle_atom_site_label_3
_geom_angle
_geom_angle_site_symmetry_1
_geom_angle_site_symmetry_3
N26 Cu1 N115 115.52(12) . 7_755
N26 Cu1 N136 110.96(12) . 4_645
N115 Cu1 N136 104.60(13) 7_755 4_645
N26 Cu1 N96 113.83(12) . .
N115 Cu1 N96 104.96(12) 7_755 .
N136 Cu1 N96 106.11(13) 4_645 .
C4 C1 C3 152.7(3) . .
C4 C1 C2 147.8(3) . .
C3 C1 C2 59.5(2) . .
N86 Cu2 N36 115.58(12) 4_645 .
N86 Cu2 N56 105.22(12) 4_645 3_545
N36 Cu2 N56 115.77(13) . 3_545
N86 Cu2 N16 121.03(12) 4_645 5_655
N36 Cu2 N16 97.55(12) . 5_655
N56 Cu2 N16 101.37(12) 3_545 5_655
C5 C2 C3 150.8(3) . .
C5 C2 C1 149.6(3) . .
C3 C2 C1 59.5(2) . .
C6 C3 C2 150.0(3) . .
C6 C3 C1 148.9(3) . .
C2 C3 C1 61.0(2) . .
C1 C4 C11 122.3(2) . .
C1 C4 C21 117.7(2) . .
C11 C4 C21 119.9(2) . .
C2 C5 C31 121.9(3) . .
C2 C5 C41 119.4(3) . .
C31 C5 C41 118.7(3) . .
C3 C6 C61 119.7(3) . .
C3 C6 C51 119.0(3) . .
C61 C6 C51 121.3(3) . .
C18 C7 C14 119.8(3) . .
C18 C7 H7 120.1 . .
C14 C7 H7 120.1 . .
C12 C11 C18 118.5(3) . .
C12 C11 C4 120.2(2) . .
C18 C11 C4 121.3(2) . .
C13 C12 C11 120.6(3) . .
C13 C12 H12 119.7 . .
C11 C12 H12 119.7 . .
C14 C13 C12 119.6(3) . .
C14 C13 H13 120.2 . .
C12 C13 H13 120.2 . .
C13 C14 C7 120.5(3) . .
C13 C14 C15 119.2(3) . .
C7 C14 C15 120.3(3) . .
N16 C15 C14 178.5(4) . .
C15 N16 Cu2 165.9(3) . 5_655
C7 C18 C11 120.9(3) . .
C7 C18 H18 119.5 . .
C11 C18 H18 119.5 . .
C28 C21 C22 119.3(3) . .
C28 C21 C4 119.2(2) . .
C22 C21 C4 121.5(3) . .
C23 C22 C21 120.9(3) . .
C23 C22 H22 119.5 . .
C21 C22 H22 119.5 . .
C24 C23 C22 119.2(3) . .
C24 C23 H23 120.4 . .
C22 C23 H23 120.4 . .
C23 C24 C27 120.9(3) . .
C23 C24 C25 120.0(3) . .
C27 C24 C25 119.0(3) . .
N26 C25 C24 178.9(3) . .
C25 N26 Cu1 173.7(3) . .
C28 C27 C24 118.8(3) . .
C28 C27 H27 120.6 . .
C24 C27 H27 120.6 . .
C27 C28 C21 120.9(3) . .
C27 C28 H28 119.6 . .
C21 C28 H28 119.6 . .
C38 C31 C32 118.2(3) . .
C38 C31 C5 122.2(3) . .
C32 C31 C5 119.6(3) . .
C33 C32 C31 120.1(3) . .
C33 C32 H32 119.9 . .
C31 C32 H32 119.9 . .
C34 C33 C32 119.3(3) . .
C34 C33 H33 120.3 . .
C32 C33 H33 120.3 . .
C33 C34 C37 120.8(3) . .
C33 C34 C35 119.1(3) . .
C37 C34 C35 120.1(3) . .
N36 C35 C34 178.4(4) . .
C35 N36 Cu2 162.8(3) . .
C38 C37 C34 119.6(3) . .
C38 C37 H37 120.2 . .
C34 C37 H37 120.2 . .
C37 C38 C31 121.9(3) . .
C37 C38 H38 119.1 . .
C31 C38 H38 119.1 . .
C48 C41 C42 118.2(3) . .
C48 C41 C5 121.4(3) . .
C42 C41 C5 120.3(3) . .
C43 C42 C41 120.7(3) . .
C43 C42 H42 119.6 . .
C41 C42 H42 119.6 . .
C42 C43 C44 119.6(4) . .
C42 C43 H43 120.2 . .
C44 C43 H43 120.2 . .
C47 C44 C43 119.6(3) . .
C47 C44 C45 123.0(4) . .
C43 C44 C45 117.3(4) . .
N46 C45 C44 178.1(6) . .
C48 C47 C44 121.6(4) . .
C48 C47 H47 119.2 . .
C44 C47 H47 119.2 . .
C47 C48 C41 120.3(3) . .
C47 C48 H48 119.8 . .
C41 C48 H48 119.8 . .
C52 C51 C58 119.9(3) . .
C52 C51 C6 119.5(3) . .
C58 C51 C6 120.6(3) . .
C51 C52 C53 121.4(3) . .
C51 C52 H52 119.3 . .
C53 C52 H52 119.3 . .
C52 C53 C54 119.0(3) . .
C52 C53 H53 120.5 . .
C54 C53 H53 120.5 . .
C57 C54 C53 120.1(3) . .
C57 C54 C55 122.4(3) . .
C53 C54 C55 117.4(3) . .
N56 C55 C54 172.9(4) . .
C55 N56 Cu2 153.5(3) . 3_445
C58 C57 C54 119.9(3) . .
C58 C57 H57 120.1 . .
C54 C57 H57 120.1 . .
C57 C58 C51 119.6(3) . .
C57 C58 H58 120.2 . .
C51 C58 H58 120.2 . .
C68 C61 C62 118.4(3) . .
C68 C61 C6 119.8(3) . .
C62 C61 C6 121.8(3) . .
C63 C62 C61 120.5(3) . .
C63 C62 H62 119.7 . .
C61 C62 H62 119.7 . .
C62 C63 C64 120.2(3) . .
C62 C63 H63 119.9 . .
C64 C63 H63 119.9 . .
C63 C64 C67 120.4(3) . .
C63 C64 C65 120.2(3) . .
C67 C64 C65 119.4(3) . .
N66 C65 C64 179.3(5) . .
C68 C67 C64 119.4(3) . .
C68 C67 H67 120.3 . .
C64 C67 H67 120.3 . .
C67 C68 C61 121.1(3) . .
C67 C68 H68 119.5 . .
C61 C68 H68 119.5 . .
C74 C71 C73 150.1(3) . .
C74 C71 C72 149.5(3) . .
C73 C71 C72 60.3(2) . .
C75 C72 C71 150.2(3) . .
C75 C72 C73 150.1(3) . .
C71 C72 C73 59.7(2) . .
C76 C73 C71 148.6(3) . .
C76 C73 C72 151.0(3) . .
C71 C73 C72 60.0(2) . .
C71 C74 C81 119.0(3) . .
C71 C74 C91 119.5(3) . .
C81 C74 C91 121.5(3) . .
C72 C75 C101 119.8(3) . .
C72 C75 C110 119.2(3) . .
C101 C75 C110 120.9(3) . .
C73 C76 C121 121.7(3) . .
C73 C76 C131 119.6(3) . .
C121 C76 C131 118.5(3) . .
C82 C81 C88 118.1(3) . .
C82 C81 C74 119.8(3) . .
C88 C81 C74 122.1(3) . .
C83 C82 C81 121.7(3) . .
C83 C82 H82 119.2 . .
C81 C82 H82 119.2 . .
C84 C83 C82 119.4(3) . .
C84 C83 H83 120.3 . .
C82 C83 H83 120.3 . .
C83 C84 C87 120.4(3) . .
C83 C84 C85 121.1(3) . .
C87 C84 C85 118.5(3) . .
N86 C85 C84 177.7(4) . .
C85 N86 Cu2 169.7(3) . 4_655
C88 C87 C84 119.2(3) . .
C88 C87 H87 120.4 . .
C84 C87 H87 120.4 . .
C87 C88 C81 121.1(3) . .
C87 C88 H88 119.5 . .
C81 C88 H88 119.5 . .
C92 C91 C98 118.3(3) . .
C92 C91 C74 121.6(3) . .
C98 C91 C74 120.1(3) . .
C93 C92 C91 121.1(3) . .
C93 C92 H92 119.5 . .
C91 C92 H92 119.5 . .
C92 C93 C94 119.9(3) . .
C92 C93 H93 120.0 . .
C94 C93 H93 120.0 . .
C97 C94 C93 119.8(3) . .
C97 C94 C95 121.5(3) . .
C93 C94 C95 118.7(3) . .
N96 C95 C94 175.2(4) . .
C95 N96 Cu1 164.7(3) . .
C98 C97 C94 119.9(3) . .
C98 C97 H97 120.0 . .
C94 C97 H97 120.0 . .
C97 C98 C91 120.8(3) . .
C97 C98 H98 119.6 . .
C91 C98 H98 119.6 . .
C102 C101 C108 118.8(3) . .
C102 C101 C75 120.7(3) . .
C108 C101 C75 120.5(3) . .
C103 C102 C101 120.9(3) . .
C103 C102 H102 119.5 . .
C101 C102 H102 119.5 . .
C102 C103 C104 119.4(3) . .
C102 C103 H103 120.3 . .
C104 C103 H103 120.3 . .
C103 C104 C107 120.6(3) . .
C103 C104 C105 120.0(3) . .
C107 C104 C105 119.4(3) . .
N106 C105 C104 178.1(4) . .
C108 C107 C104 119.8(3) . .
C108 C107 H107 120.1 . .
C104 C107 H107 120.1 . .
C107 C108 C101 120.4(3) . .
C107 C108 H108 119.8 . .
C101 C108 H108 119.8 . .
C111 C110 C117 119.6(3) . .
C111 C110 C75 122.4(3) . .
C117 C110 C75 118.0(3) . .
C110 C111 C112 120.7(3) . .
C110 C111 H111 119.6 . .
C112 C111 H111 119.6 . .
C111 C112 C113 118.9(3) . .
C111 C112 H112 120.6 . .
C113 C112 H112 120.6 . .
C116 C113 C112 120.5(3) . .
C116 C113 C114 119.1(3) . .
C112 C113 C114 120.3(3) . .
N115 C114 C113 176.1(4) . .
C114 N115 Cu1 170.2(3) . 7_765
C117 C116 C113 119.2(3) . .
C117 C116 H116 120.4 . .
C113 C116 H116 120.4 . .
C116 C117 C110 121.0(3) . .
C116 C117 H117 119.5 . .
C110 C117 H117 119.5 . .
C128 C121 C122 119.8(3) . .
C128 C121 C76 120.4(3) . .
C122 C121 C76 119.8(3) . .
C123 C122 C121 120.1(3) . .
C123 C122 H122 119.9 . .
C121 C122 H122 119.9 . .
C124 C123 C122 119.3(3) . .
C124 C123 H123 120.3 . .
C122 C123 H123 120.3 . .
C123 C124 C127 121.7(3) . .
C123 C124 C125 121.3(3) . .
C127 C124 C125 117.0(4) . .
N126 C125 C124 177.0(5) . .
C128 C127 C124 118.7(4) . .
C128 C127 H127 120.7 . .
C124 C127 H127 120.7 . .
C121 C128 C127 120.3(3) . .
C121 C128 H128 119.8 . .
C127 C128 H128 119.8 . .
C132 C131 C138 119.6(3) . .
C132 C131 C76 121.0(3) . .
C138 C131 C76 119.4(3) . .
C131 C132 C133 120.8(3) . .
C131 C132 H132 119.6 . .
C133 C132 H132 119.6 . .
C132 C133 C134 119.2(3) . .
C132 C133 H133 120.4 . .
C134 C133 H133 120.4 . .
C133 C134 C137 121.0(3) . .
C133 C134 C135 121.4(3) . .
C137 C134 C135 117.6(3) . .
N136 C135 C134 177.5(4) . .
C135 N136 Cu1 166.6(3) . 4_655
C138 C137 C134 118.3(3) . .
C138 C137 H137 120.9 . .
C134 C137 H137 120.9 . .
C137 C138 C131 121.2(3) . .
C137 C138 H138 119.4 . .
C131 C138 H138 119.4 . .
F312 B311 F313 110.1(4) . .
F312 B311 F315 112.2(6) . .
F313 B311 F315 110.4(4) . .
F312 B311 F314 114.3(6) . .
F313 B311 F314 105.3(5) . .
F315 B311 F314 104.3(4) . .
F322 B321 F323 108.4(8) . .
F322 B321 F324 109.4(7) . .
F323 B321 F324 108.7(8) . .
F322 B321 F325 114.0(8) . .
F323 B321 F325 107.3(6) . .
F324 B321 F325 109.0(6) . .
F332 B331 F335 105.3(12) . .
F332 B331 F334 120.8(11) . .
F335 B331 F334 108.5(11) . .
F332 B331 F333 98.4(15) . .
F335 B331 F333 112.4(11) . .
F334 B331 F333 111.1(13) . .

loop_
_geom_bond_atom_site_label_1
_geom_bond_atom_site_label_2
_geom_bond_distance
_geom_bond_site_symmetry_2
Cu1 N26 1.950(3) .
Cu1 N115 1.974(3) 7_755
Cu1 N136 1.984(3) 4_645
Cu1 N96 2.008(3) .
C1 C4 1.357(4) .
C1 C3 1.429(4) .
C1 C2 1.449(4) .
Cu2 N86 1.945(3) 4_645
Cu2 N36 1.979(3) .
Cu2 N56 2.013(3) 3_545
Cu2 N16 2.016(3) 5_655
C2 C5 1.345(4) .
C2 C3 1.428(4) .
C3 C6 1.361(4) .
C4 C11 1.464(4) .
C4 C21 1.489(4) .
C5 C31 1.461(4) .
C5 C41 1.476(4) .
C6 C61 1.465(4) .
C6 C51 1.481(4) .
C7 C18 1.368(4) .
C7 C14 1.408(4) .
C7 H7 0.9500 .
C11 C12 1.408(4) .
C11 C18 1.410(4) .
C12 C13 1.391(4) .
C12 H12 0.9500 .
C13 C14 1.383(4) .
C13 H13 0.9500 .
C14 C15 1.433(4) .
C15 N16 1.137(4) .
N16 Cu2 2.016(3) 5_655
C18 H18 0.9500 .
C21 C28 1.397(4) .
C21 C22 1.399(4) .
C22 C23 1.386(4) .
C22 H22 0.9500 .
C23 C24 1.384(4) .
C23 H23 0.9500 .
C24 C27 1.419(4) .
C24 C25 1.420(4) .
C25 N26 1.154(4) .
C27 C28 1.377(4) .
C27 H27 0.9500 .
C28 H28 0.9500 .
C31 C38 1.397(4) .
C31 C32 1.419(4) .
C32 C33 1.392(4) .
C32 H32 0.9500 .
C33 C34 1.391(4) .
C33 H33 0.9500 .
C34 C37 1.394(4) .
C34 C35 1.459(4) .
C35 N36 1.128(4) .
C37 C38 1.360(5) .
C37 H37 0.9500 .
C38 H38 0.9500 .
C41 C48 1.411(5) .
C41 C42 1.412(5) .
C42 C43 1.394(5) .
C42 H42 0.9500 .
C43 C44 1.402(6) .
C43 H43 0.9500 .
C44 C47 1.380(6) .
C44 C45 1.444(5) .
C45 N46 1.143(5) .
C47 C48 1.371(5) .
C47 H47 0.9500 .
C48 H48 0.9500 .
C51 C52 1.380(5) .
C51 C58 1.412(4) .
C52 C53 1.385(5) .
C52 H52 0.9500 .
C53 C54 1.409(5) .
C53 H53 0.9500 .
C54 C57 1.408(5) .
C54 C55 1.418(5) .
C55 N56 1.159(4) .
N56 Cu2 2.013(3) 3_445
C57 C58 1.389(5) .
C57 H57 0.9500 .
C58 H58 0.9500 .
C61 C68 1.401(4) .
C61 C62 1.417(4) .
C62 C63 1.370(5) .
C62 H62 0.9500 .
C63 C64 1.393(5) .
C63 H63 0.9500 .
C64 C67 1.395(5) .
C64 C65 1.425(5) .
C65 N66 1.159(5) .
C67 C68 1.382(4) .
C67 H67 0.9500 .
C68 H68 0.9500 .
C71 C74 1.376(4) .
C71 C73 1.425(5) .
C71 C72 1.429(4) .
C72 C75 1.348(4) .
C72 C73 1.435(4) .
C73 C76 1.349(5) .
C74 C81 1.462(4) .
C74 C91 1.463(4) .
C75 C101 1.473(4) .
C75 C110 1.479(4) .
C76 C121 1.481(5) .
C76 C131 1.483(4) .
C81 C82 1.402(5) .
C81 C88 1.405(4) .
C82 C83 1.386(4) .
C82 H82 0.9500 .
C83 C84 1.386(5) .
C83 H83 0.9500 .
C84 C87 1.416(5) .
C84 C85 1.432(4) .
C85 N86 1.144(4) .
N86 Cu2 1.945(3) 4_655
C87 C88 1.386(4) .
C87 H87 0.9500 .
C88 H88 0.9500 .
C91 C92 1.400(5) .
C91 C98 1.411(4) .
C92 C93 1.378(5) .
C92 H92 0.9500 .
C93 C94 1.402(5) .
C93 H93 0.9500 .
C94 C97 1.393(5) .
C94 C95 1.435(5) .
C95 N96 1.150(4) .
C97 C98 1.382(5) .
C97 H97 0.9500 .
C98 H98 0.9500 .
C101 C102 1.407(4) .
C101 C108 1.413(4) .
C102 C103 1.373(5) .
C102 H102 0.9500 .
C103 C104 1.389(4) .
C103 H103 0.9500 .
C104 C107 1.410(5) .
C104 C105 1.443(5) .
C105 N106 1.150(5) .
C107 C108 1.361(5) .
C107 H107 0.9500 .
C108 H108 0.9500 .
C110 C111 1.386(5) .
C110 C117 1.393(5) .
C111 C112 1.390(5) .
C111 H111 0.9500 .
C112 C113 1.402(5) .
C112 H112 0.9500 .
C113 C116 1.401(5) .
C113 C114 1.435(5) .
C114 N115 1.145(4) .
N115 Cu1 1.974(3) 7_765
C116 C117 1.375(5) .
C116 H116 0.9500 .
C117 H117 0.9500 .
C121 C128 1.385(5) .
C121 C122 1.410(5) .
C122 C123 1.386(5) .
C122 H122 0.9500 .
C123 C124 1.375(5) .
C123 H123 0.9500 .
C124 C127 1.403(5) .
C124 C125 1.432(5) .
C125 N126 1.178(6) .
C127 C128 1.393(5) .
C127 H127 0.9500 .
C128 H128 0.9500 .
C131 C132 1.386(5) .
C131 C138 1.401(5) .
C132 C133 1.388(4) .
C132 H132 0.9500 .
C133 C134 1.398(5) .
C133 H133 0.9500 .
C134 C137 1.411(5) .
C134 C135 1.439(5) .
C135 N136 1.139(4) .
N136 Cu1 1.984(3) 4_655
C137 C138 1.384(5) .
C137 H137 0.9500 .
C138 H138 0.9500 .
B311 F312 1.336(7) .
B311 F313 1.386(6) .
B311 F315 1.392(6) .
B311 F314 1.429(7) .
B321 F322 1.340(9) .
B321 F323 1.362(8) .
B321 F324 1.431(9) .
B321 F325 1.434(9) .
B331 F332 1.249(13) .
B331 F335 1.349(13) .
B331 F334 1.358(12) .
B331 F333 1.384(15) .

loop_
_geom_torsion_atom_site_label_1
_geom_torsion_atom_site_label_2
_geom_torsion_atom_site_label_3
_geom_torsion_atom_site_label_4
_geom_torsion
_geom_torsion_site_symmetry_1
_geom_torsion_site_symmetry_4
C4 C1 C2 C5 -1.6(10) . .
C3 C1 C2 C5 179(83) . .
C4 C1 C2 C3 180(78) . .
C5 C2 C3 C6 5.8(11) . .
C1 C2 C3 C6 -175.3(6) . .
C5 C2 C3 C1 -179(83) . .
C4 C1 C3 C6 -4.0(11) . .
C2 C1 C3 C6 175.5(6) . .
C4 C1 C3 C2 -179(78) . .
C3 C1 C4 C11 -11.5(8) . .
C2 C1 C4 C11 169.4(5) . .
C3 C1 C4 C21 166.2(5) . .
C2 C1 C4 C21 -13.0(7) . .
C3 C2 C5 C31 170.6(5) . .
C1 C2 C5 C31 -7.4(8) . .
C3 C2 C5 C41 -9.9(8) . .
C1 C2 C5 C41 172.1(5) . .
C2 C3 C6 C61 163.9(5) . .
C1 C3 C6 C61 -8.2(7) . .
C2 C3 C6 C51 -14.6(8) . .
C1 C3 C6 C51 173.3(5) . .
C1 C4 C11 C12 -29.3(4) . .
C21 C4 C11 C12 153.1(3) . .
C1 C4 C11 C18 150.5(3) . .
C21 C4 C11 C18 -27.1(4) . .
C18 C11 C12 C13 -1.8(4) . .
C4 C11 C12 C13 178.0(3) . .
C11 C12 C13 C14 2.4(4) . .
C12 C13 C14 C7 -1.0(5) . .
C12 C13 C14 C15 179.6(3) . .
C18 C7 C14 C13 -1.0(4) . .
C18 C7 C14 C15 178.4(3) . .
C13 C14 C15 N16 -102(14) . .
C7 C14 C15 N16 79(14) . .
C14 C15 N16 Cu2 -38(15) . 5_655
C14 C7 C18 C11 1.6(4) . .
C12 C11 C18 C7 -0.2(4) . .
C4 C11 C18 C7 180.0(3) . .
C1 C4 C21 C28 -45.2(4) . .
C11 C4 C21 C28 132.6(3) . .
C1 C4 C21 C22 136.1(3) . .
C11 C4 C21 C22 -46.1(4) . .
C28 C21 C22 C23 -0.3(4) . .
C4 C21 C22 C23 178.4(3) . .
C21 C22 C23 C24 0.6(4) . .
C22 C23 C24 C27 -0.5(4) . .
C22 C23 C24 C25 -178.4(3) . .
C23 C24 C25 N26 64(23) . .
C27 C24 C25 N26 -114(23) . .
C24 C25 N26 Cu1 68(24) . .
N115 Cu1 N26 C25 -171(2) 7_755 .
N136 Cu1 N26 C25 70(2) 4_645 .
N96 Cu1 N26 C25 -50(2) . .
C23 C24 C27 C28 0.0(4) . .
C25 C24 C27 C28 178.0(3) . .
C24 C27 C28 C21 0.3(4) . .
C22 C21 C28 C27 -0.2(4) . .
C4 C21 C28 C27 -178.9(3) . .
C2 C5 C31 C38 142.3(3) . .
C41 C5 C31 C38 -37.3(5) . .
C2 C5 C31 C32 -38.6(5) . .
C41 C5 C31 C32 141.8(3) . .
C38 C31 C32 C33 -0.4(5) . .
C5 C31 C32 C33 -179.6(3) . .
C31 C32 C33 C34 -0.6(5) . .
C32 C33 C34 C37 3.0(5) . .
C32 C33 C34 C35 179.2(3) . .
C33 C34 C35 N36 68(14) . .
C37 C34 C35 N36 -116(14) . .
C34 C35 N36 Cu2 -35(15) . .
N86 Cu2 N36 C35 128.0(10) 4_645 .
N56 Cu2 N36 C35 -108.3(10) 3_545 .
N16 Cu2 N36 C35 -1.8(10) 5_655 .
C33 C34 C37 C38 -4.4(5) . .
C35 C34 C37 C38 179.4(3) . .
C34 C37 C38 C31 3.4(6) . .
C32 C31 C38 C37 -1.1(5) . .
C5 C31 C38 C37 178.1(3) . .
C2 C5 C41 C48 -42.1(5) . .
C31 C5 C41 C48 137.5(3) . .
C2 C5 C41 C42 139.9(4) . .
C31 C5 C41 C42 -40.5(5) . .
C48 C41 C42 C43 2.2(6) . .
C5 C41 C42 C43 -179.8(4) . .
C41 C42 C43 C44 -1.2(6) . .
C42 C43 C44 C47 -0.1(6) . .
C42 C43 C44 C45 -177.5(4) . .
C47 C44 C45 N46 42(20) . .
C43 C44 C45 N46 -140(20) . .
C43 C44 C47 C48 0.5(6) . .
C45 C44 C47 C48 177.7(4) . .
C44 C47 C48 C41 0.5(6) . .
C42 C41 C48 C47 -1.8(5) . .
C5 C41 C48 C47 -179.8(3) . .
C3 C6 C51 C52 -41.5(5) . .
C61 C6 C51 C52 140.0(3) . .
C3 C6 C51 C58 136.7(3) . .
C61 C6 C51 C58 -41.8(5) . .
C58 C51 C52 C53 -3.1(5) . .
C6 C51 C52 C53 175.2(3) . .
C51 C52 C53 C54 0.7(5) . .
C52 C53 C54 C57 0.8(5) . .
C52 C53 C54 C55 -175.3(3) . .
C57 C54 C55 N56 -166(3) . .
C53 C54 C55 N56 10(3) . .
C54 C55 N56 Cu2 -21(4) . 3_445
C53 C54 C57 C58 -0.1(6) . .
C55 C54 C57 C58 175.9(3) . .
C54 C57 C58 C51 -2.2(5) . .
C52 C51 C58 C57 3.8(5) . .
C6 C51 C58 C57 -174.4(3) . .
C3 C6 C61 C68 -37.9(4) . .
C51 C6 C61 C68 140.7(3) . .
C3 C6 C61 C62 141.5(3) . .
C51 C6 C61 C62 -40.0(4) . .
C68 C61 C62 C63 2.0(5) . .
C6 C61 C62 C63 -177.3(3) . .
C61 C62 C63 C64 -1.5(5) . .
C62 C63 C64 C67 -0.1(5) . .
C62 C63 C64 C65 -179.0(3) . .
C63 C64 C65 N66 123(42) . .
C67 C64 C65 N66 -56(42) . .
C63 C64 C67 C68 1.1(5) . .
C65 C64 C67 C68 180.0(3) . .
C64 C67 C68 C61 -0.5(5) . .
C62 C61 C68 C67 -1.0(5) . .
C6 C61 C68 C67 178.3(3) . .
C74 C71 C72 C75 -3.9(11) . .
C73 C71 C72 C75 178.7(7) . .
C74 C71 C72 C73 177.4(7) . .
C74 C71 C73 C76 -4.7(11) . .
C72 C71 C73 C76 172.7(7) . .
C74 C71 C73 C72 -177.4(7) . .
C75 C72 C73 C76 9.2(12) . .
C71 C72 C73 C76 -172.2(8) . .
C75 C72 C73 C71 -178.7(7) . .
C73 C71 C74 C81 -18.0(8) . .
C72 C71 C74 C81 166.4(5) . .
C73 C71 C74 C91 161.5(5) . .
C72 C71 C74 C91 -14.0(8) . .
C71 C72 C75 C101 -8.3(8) . .
C73 C72 C75 C101 169.4(5) . .
C71 C72 C75 C110 168.3(5) . .
C73 C72 C75 C110 -14.0(8) . .
C71 C73 C76 C121 -179.9(5) . .
C72 C73 C76 C121 -13.0(9) . .
C71 C73 C76 C131 -4.4(8) . .
C72 C73 C76 C131 162.5(6) . .
C71 C74 C81 C82 -32.3(5) . .
C91 C74 C81 C82 148.1(3) . .
C71 C74 C81 C88 147.3(3) . .
C91 C74 C81 C88 -32.2(5) . .
C88 C81 C82 C83 -2.5(5) . .
C74 C81 C82 C83 177.2(3) . .
C81 C82 C83 C84 1.0(6) . .
C82 C83 C84 C87 1.4(6) . .
C82 C83 C84 C85 179.9(3) . .
C83 C84 C85 N86 -27(10) . .
C87 C84 C85 N86 151(10) . .
C84 C85 N86 Cu2 -37(11) . 4_655
C83 C84 C87 C88 -2.1(5) . .
C85 C84 C87 C88 179.3(3) . .
C84 C87 C88 C81 0.5(5) . .
C82 C81 C88 C87 1.7(5) . .
C74 C81 C88 C87 -177.9(3) . .
C71 C74 C91 C92 141.7(3) . .
C81 C74 C91 C92 -38.7(5) . .
C71 C74 C91 C98 -36.9(5) . .
C81 C74 C91 C98 142.6(3) . .
C98 C91 C92 C93 1.3(5) . .
C74 C91 C92 C93 -177.4(3) . .
C91 C92 C93 C94 0.7(5) . .
C92 C93 C94 C97 -3.2(5) . .
C92 C93 C94 C95 176.5(3) . .
C97 C94 C95 N96 138(4) . .
C93 C94 C95 N96 -42(4) . .
C94 C95 N96 Cu1 18(5) . .
N26 Cu1 N96 C95 -170.9(10) . .
N115 Cu1 N96 C95 -43.6(10) 7_755 .
N136 Cu1 N96 C95 66.8(10) 4_645 .
C93 C94 C97 C98 3.5(5) . .
C95 C94 C97 C98 -176.1(3) . .
C94 C97 C98 C91 -1.5(5) . .
C92 C91 C98 C97 -0.9(5) . .
C74 C91 C98 C97 177.8(3) . .
C72 C75 C101 C102 -33.7(5) . .
C110 C75 C101 C102 149.8(3) . .
C72 C75 C101 C108 144.5(3) . .
C110 C75 C101 C108 -32.0(5) . .
C108 C101 C102 C103 -4.0(5) . .
C75 C101 C102 C103 174.2(3) . .
C101 C102 C103 C104 0.5(5) . .
C102 C103 C104 C107 2.4(5) . .
C102 C103 C104 C105 -176.6(3) . .
C103 C104 C105 N106 99(12) . .
C107 C104 C105 N106 -80(12) . .
C103 C104 C107 C108 -1.6(6) . .
C105 C104 C107 C108 177.4(3) . .
C104 C107 C108 C101 -2.1(6) . .
C102 C101 C108 C107 4.8(5) . .
C75 C101 C108 C107 -173.4(3) . .
C72 C75 C110 C111 136.9(3) . .
C101 C75 C110 C111 -46.6(5) . .
C72 C75 C110 C117 -42.8(5) . .
C101 C75 C110 C117 133.8(3) . .
C117 C110 C111 C112 2.7(5) . .
C75 C110 C111 C112 -177.0(3) . .
C110 C111 C112 C113 -2.9(5) . .
C111 C112 C113 C116 0.4(5) . .
C111 C112 C113 C114 177.1(3) . .
C116 C113 C114 N115 4(6) . .
C112 C113 C114 N115 -172(100) . .
C113 C114 N115 Cu1 43(7) . 7_765
C112 C113 C116 C117 2.2(5) . .
C114 C113 C116 C117 -174.5(3) . .
C113 C116 C117 C110 -2.3(5) . .
C111 C110 C117 C116 0.0(5) . .
C75 C110 C117 C116 179.6(3) . .
C73 C76 C121 C128 139.5(4) . .
C131 C76 C121 C128 -36.1(5) . .
C73 C76 C121 C122 -41.2(5) . .
C131 C76 C121 C122 143.2(3) . .
C128 C121 C122 C123 -1.4(5) . .
C76 C121 C122 C123 179.3(3) . .
C121 C122 C123 C124 0.0(5) . .
C122 C123 C124 C127 0.0(6) . .
C122 C123 C124 C125 180.0(4) . .
C123 C124 C125 N126 146(12) . .
C127 C124 C125 N126 -34(12) . .
C123 C124 C127 C128 1.4(6) . .
C125 C124 C127 C128 -178.6(4) . .
C122 C121 C128 C127 2.8(6) . .
C76 C121 C128 C127 -177.8(4) . .
C124 C127 C128 C121 -2.8(6) . .
C73 C76 C131 C132 140.5(4) . .
C121 C76 C131 C132 -43.8(5) . .
C73 C76 C131 C138 -36.9(5) . .
C121 C76 C131 C138 138.8(4) . .
C138 C131 C132 C133 0.7(6) . .
C76 C131 C132 C133 -176.7(3) . .
C131 C132 C133 C134 -0.2(6) . .
C132 C133 C134 C137 -0.6(6) . .
C132 C133 C134 C135 177.6(4) . .
C133 C134 C135 N136 178(100) . .
C137 C134 C135 N136 -4(10) . .
C134 C135 N136 Cu1 11(11) . 4_655
C133 C134 C137 C138 0.8(6) . .
C135 C134 C137 C138 -177.4(4) . .
C134 C137 C138 C131 -0.3(6) . .
C132 C131 C138 C137 -0.4(6) . .
C76 C131 C138 C137 177.0(4) . .

loop_
_platon_squeeze_void_nr
_platon_squeeze_void_average_x
_platon_squeeze_void_average_y
_platon_squeeze_void_average_z
_platon_squeeze_void_volume
_platon_squeeze_void_count_electrons
_platon_squeeze_void_content
1 0.032 -0.007 0.010 13091 5268 ' '
